data_4350685
loop_
_publ_author_name
'Machonkin, Timothy E.'
'Boshart, Monica D.'
'Schofield, Jeremy A.'
'Rodriguez, Meghan M.'
'Grubel, Katarzyna'
'Rokhsana, Dalia'
'Brennessel, William W.'
'Holland, Patrick L.'

_publ_section_title
;
 Structural and spectroscopic characterization of iron(II), cobalt(II),
 and nickel(II) ortho-dihalophenolate complexes: insights into
 metal-halogen secondary bonding.
;
_journal_issue 18
_journal_name_full 'Inorganic chemistry'
_journal_page_first 9837
_journal_page_last 9848
_journal_paper_doi 10.1021/ic501424e
_journal_volume 53
_journal_year 2014
_chemical_formula_moiety 'C51 H37 B Br2 Co N6 O'
_chemical_formula_sum 'C51 H37 B Br2 Co N6 O'
_chemical_formula_weight 979.43
_chemical_name_common holmb04
_chemical_name_systematic
; 
 4 
;
_space_group_IT_number 14
_space_group_name_Hall '-P 2yn'
_space_group_name_H-M_alt 'P 1 21/n 1'
_symmetry_cell_setting monoclinic
_symmetry_space_group_name_H-M 'P 1 21/n 1'
_atom_sites_solution_hydrogens geom
_atom_sites_solution_primary direct
_atom_sites_solution_secondary difmap
_audit_creation_method SHELXL-97
_cell_angle_alpha 90.00
_cell_angle_beta 91.362(2)
_cell_angle_gamma 90.00
_cell_formula_units_Z 4
_cell_length_a 10.2332(11)
_cell_length_b 30.514(3)
_cell_length_c 13.6761(15)
_cell_measurement_reflns_used 4087
_cell_measurement_temperature 100.0(5)
_cell_measurement_theta_max 23.79
_cell_measurement_theta_min 2.40
_cell_volume 4269.2(8)
_computing_cell_refinement 'SAINT (Bruker, 2009)'
_computing_data_collection 'APEX2 (Bruker, 2011)'
_computing_data_reduction 'SAINT (Bruker, 2009)'
_computing_molecular_graphics 'SHELXTL (Sheldrick, 2008)'
_computing_publication_material 'SHELXTL (Sheldrick, 2008)'
_computing_structure_refinement 'SHELXL-97 (Sheldrick, 2008)'
_computing_structure_solution 'SIR97 (Altomare et al., 1999)'
_diffrn_ambient_temperature 100.0(5)
_diffrn_measured_fraction_theta_full 1.000
_diffrn_measured_fraction_theta_max 1.000
_diffrn_measurement_device_type 'Bruker SMART APEX II CCD Platform'
_diffrn_measurement_method 'area detector, \w scans per \f'
_diffrn_radiation_monochromator graphite
_diffrn_radiation_source 'fine-focus sealed tube'
_diffrn_radiation_type MoK\a
_diffrn_radiation_wavelength 0.71073
_diffrn_reflns_av_R_equivalents 0.1834
_diffrn_reflns_av_sigmaI/netI 0.1069
_diffrn_reflns_limit_h_max 12
_diffrn_reflns_limit_h_min -12
_diffrn_reflns_limit_k_max 36
_diffrn_reflns_limit_k_min -36
_diffrn_reflns_limit_l_max 16
_diffrn_reflns_limit_l_min -16
_diffrn_reflns_number 52961
_diffrn_reflns_theta_full 25.03
_diffrn_reflns_theta_max 25.03
_diffrn_reflns_theta_min 2.00
_diffrn_standards_number 0
_exptl_absorpt_coefficient_mu 2.321
_exptl_absorpt_correction_T_max 0.8928
_exptl_absorpt_correction_T_min 0.6292
_exptl_absorpt_correction_type multi-scan
_exptl_absorpt_process_details 'SADABS (Sheldrick, 2008)'
_exptl_crystal_colour blue-violet
_exptl_crystal_density_diffrn 1.524
_exptl_crystal_density_method 'not measured'
_exptl_crystal_description plate
_exptl_crystal_F_000 1980
_exptl_crystal_size_max 0.22
_exptl_crystal_size_mid 0.18
_exptl_crystal_size_min 0.05
_refine_diff_density_max 0.521
_refine_diff_density_min -0.483
_refine_diff_density_rms 0.104
_refine_ls_extinction_method none
_refine_ls_goodness_of_fit_ref 1.035
_refine_ls_hydrogen_treatment constr
_refine_ls_matrix_type full
_refine_ls_number_parameters 559
_refine_ls_number_reflns 7550
_refine_ls_number_restraints 0
_refine_ls_restrained_S_all 1.035
_refine_ls_R_factor_all 0.1189
_refine_ls_R_factor_gt 0.0594
_refine_ls_shift/su_max 0.000
_refine_ls_shift/su_mean 0.000
_refine_ls_structure_factor_coef Fsqd
_refine_ls_weighting_details 'calc w=1/[\s^2^(Fo^2^)+(0.0357P)^2^+4.2756P] where P=(Fo^2^+2Fc^2^)/3'
_refine_ls_weighting_scheme calc
_refine_ls_wR_factor_gt 0.1015
_refine_ls_wR_factor_ref 0.1181
_reflns_number_gt 4642
_reflns_number_total 7550
_reflns_threshold_expression >2sigma(I)
_cod_data_source_file ic501424e_si_001.cif
_cod_data_source_block 4
_cod_database_code 4350685

loop_
_symmetry_equiv_pos_as_xyz
'x, y, z'
'-x+1/2, y+1/2, -z+1/2'
'-x, -y, -z'
'x-1/2, -y-1/2, z-1/2'

loop_
_atom_site_label
_atom_site_type_symbol
_atom_site_fract_x
_atom_site_fract_y
_atom_site_fract_z
_atom_site_U_iso_or_equiv
_atom_site_adp_type
_atom_site_occupancy
_atom_site_symmetry_multiplicity
_atom_site_calc_flag
_atom_site_refinement_flags
Co1 Co 0.86921(7) 0.38448(3) 0.77287(5) 0.0196(2) Uani 1 1 d .
Br1 Br 1.04097(6) 0.42285(2) 0.64030(4) 0.02900(18) Uani 1 1 d .
Br2 Br 0.71404(7) 0.52559(2) 0.87448(5) 0.0364(2) Uani 1 1 d .
O1 O 0.8521(4) 0.44437(13) 0.8029(3) 0.0254(10) Uani 1 1 d .
N1 N 0.7541(4) 0.35760(16) 0.6642(3) 0.0193(11) Uani 1 1 d .
N2 N 0.7345(4) 0.31354(15) 0.6778(3) 0.0183(11) Uani 1 1 d .
N3 N 0.7492(4) 0.35940(15) 0.8812(3) 0.0198(11) Uani 1 1 d .
N4 N 0.7055(4) 0.31794(15) 0.8599(3) 0.0193(11) Uani 1 1 d .
N5 N 0.9874(4) 0.33022(15) 0.7914(3) 0.0206(11) Uani 1 1 d .
N6 N 0.9171(4) 0.29197(15) 0.7944(3) 0.0187(11) Uani 1 1 d .
B1 B 0.7680(6) 0.2917(2) 0.7763(4) 0.0201(15) Uani 1 1 d .
H1 H 0.7348 0.2609 0.7764 0.024 Uiso 1 1 calc R
C1 C 0.6965(5) 0.3680(2) 0.5779(4) 0.0216(14) Uani 1 1 d .
C2 C 0.6416(5) 0.3310(2) 0.5355(4) 0.0250(15) Uani 1 1 d .
H2 H 0.5953 0.3294 0.4746 0.030 Uiso 1 1 calc R
C3 C 0.6673(5) 0.2969(2) 0.5991(4) 0.0206(14) Uani 1 1 d .
C4 C 0.6900(5) 0.37216(19) 0.9631(4) 0.0198(13) Uani 1 1 d .
C5 C 0.6071(5) 0.3391(2) 0.9930(4) 0.0246(14) Uani 1 1 d .
H5 H 0.5524 0.3399 1.0482 0.029 Uiso 1 1 calc R
C6 C 0.6187(5) 0.30529(19) 0.9284(4) 0.0202(13) Uani 1 1 d .
C7 C 1.1146(5) 0.3195(2) 0.7984(4) 0.0207(14) Uani 1 1 d .
C8 C 1.1269(6) 0.2744(2) 0.8060(4) 0.0239(14) Uani 1 1 d .
H8 H 1.2060 0.2581 0.8115 0.029 Uiso 1 1 calc R
C9 C 1.0009(5) 0.25761(19) 0.8041(4) 0.0193(13) Uani 1 1 d .
C10 C 0.6902(5) 0.4131(2) 0.5411(4) 0.0257(15) Uani 1 1 d .
C11 C 0.6710(6) 0.4487(2) 0.6020(5) 0.0298(16) Uani 1 1 d .
H11 H 0.6652 0.4441 0.6705 0.036 Uiso 1 1 calc R
C12 C 0.6600(6) 0.4909(2) 0.5650(5) 0.0353(17) Uani 1 1 d .
H12 H 0.6508 0.5150 0.6082 0.042 Uiso 1 1 calc R
C13 C 0.6624(6) 0.4977(3) 0.4662(5) 0.0411(18) Uani 1 1 d .
H13 H 0.6520 0.5264 0.4405 0.049 Uiso 1 1 calc R
C14 C 0.6799(6) 0.4630(2) 0.4042(5) 0.0401(19) Uani 1 1 d .
H14 H 0.6825 0.4680 0.3357 0.048 Uiso 1 1 calc R
C15 C 0.6937(6) 0.4208(2) 0.4402(4) 0.0309(15) Uani 1 1 d .
H15 H 0.7056 0.3970 0.3964 0.037 Uiso 1 1 calc R
C16 C 0.6338(6) 0.2503(2) 0.5916(4) 0.0245(14) Uani 1 1 d .
C17 C 0.7260(6) 0.2181(2) 0.6042(4) 0.0302(16) Uani 1 1 d .
H17 H 0.8150 0.2262 0.6145 0.036 Uiso 1 1 calc R
C18 C 0.6933(7) 0.1744(2) 0.6023(5) 0.0401(18) Uani 1 1 d .
H18 H 0.7589 0.1527 0.6118 0.048 Uiso 1 1 calc R
C19 C 0.5642(8) 0.1622(2) 0.5865(5) 0.045(2) Uani 1 1 d .
H19 H 0.5400 0.1322 0.5873 0.054 Uiso 1 1 calc R
C20 C 0.4727(7) 0.1937(3) 0.5699(5) 0.0396(18) Uani 1 1 d .
H20 H 0.3849 0.1853 0.5561 0.048 Uiso 1 1 calc R
C21 C 0.5042(6) 0.2378(2) 0.5727(4) 0.0327(16) Uani 1 1 d .
H21 H 0.4385 0.2594 0.5619 0.039 Uiso 1 1 calc R
C22 C 0.7225(6) 0.41297(19) 1.0144(4) 0.0229(14) Uani 1 1 d .
C23 C 0.6281(6) 0.4347(2) 1.0674(4) 0.0264(15) Uani 1 1 d .
H23 H 0.5402 0.4247 1.0641 0.032 Uiso 1 1 calc R
C24 C 0.6601(6) 0.4707(2) 1.1250(4) 0.0301(15) Uani 1 1 d .
H24 H 0.5946 0.4854 1.1606 0.036 Uiso 1 1 calc R
C25 C 0.7893(6) 0.4853(2) 1.1301(5) 0.0309(16) Uani 1 1 d .
H25 H 0.8129 0.5095 1.1707 0.037 Uiso 1 1 calc R
C26 C 0.8814(6) 0.4645(2) 1.0763(4) 0.0299(16) Uani 1 1 d .
H26 H 0.9690 0.4749 1.0785 0.036 Uiso 1 1 calc R
C27 C 0.8495(6) 0.4288(2) 1.0188(4) 0.0262(15) Uani 1 1 d .
H27 H 0.9152 0.4149 0.9819 0.031 Uiso 1 1 calc R
C28 C 0.5591(5) 0.2614(2) 0.9325(4) 0.0245(14) Uani 1 1 d .
C29 C 0.5007(6) 0.2416(2) 0.8509(5) 0.0299(16) Uani 1 1 d .
H29 H 0.4956 0.2568 0.7903 0.036 Uiso 1 1 calc R
C30 C 0.4495(6) 0.1994(2) 0.8581(5) 0.0325(16) Uani 1 1 d .
H30 H 0.4111 0.1858 0.8019 0.039 Uiso 1 1 calc R
C31 C 0.4542(6) 0.1773(2) 0.9458(5) 0.0328(17) Uani 1 1 d .
H31 H 0.4181 0.1487 0.9503 0.039 Uiso 1 1 calc R
C32 C 0.5110(6) 0.1967(2) 1.0269(5) 0.0324(16) Uani 1 1 d .
H32 H 0.5152 0.1815 1.0876 0.039 Uiso 1 1 calc R
C33 C 0.5624(6) 0.2387(2) 1.0195(4) 0.0269(15) Uani 1 1 d .
H33 H 0.6008 0.2521 1.0759 0.032 Uiso 1 1 calc R
C34 C 1.2222(6) 0.3518(2) 0.8014(4) 0.0232(14) Uani 1 1 d .
C35 C 1.2264(6) 0.3852(2) 0.8695(4) 0.0277(15) Uani 1 1 d .
H35 H 1.1554 0.3891 0.9121 0.033 Uiso 1 1 calc R
C36 C 1.3327(6) 0.4132(2) 0.8764(4) 0.0312(16) Uani 1 1 d .
H36 H 1.3356 0.4360 0.9237 0.037 Uiso 1 1 calc R
C37 C 1.4344(6) 0.4072(2) 0.8134(5) 0.0336(16) Uani 1 1 d .
H37 H 1.5082 0.4261 0.8168 0.040 Uiso 1 1 calc R
C38 C 1.4290(6) 0.3743(2) 0.7462(5) 0.0378(18) Uani 1 1 d .
H38 H 1.4992 0.3707 0.7028 0.045 Uiso 1 1 calc R
C39 C 1.3247(6) 0.3463(2) 0.7399(5) 0.0323(16) Uani 1 1 d .
H39 H 1.3234 0.3233 0.6933 0.039 Uiso 1 1 calc R
C40 C 0.9623(5) 0.21111(19) 0.8109(4) 0.0225(14) Uani 1 1 d .
C41 C 1.0357(6) 0.1798(2) 0.7621(4) 0.0263(15) Uani 1 1 d .
H41 H 1.1056 0.1889 0.7224 0.032 Uiso 1 1 calc R
C42 C 1.0081(7) 0.1360(2) 0.7709(5) 0.0373(17) Uani 1 1 d .
H42A H 1.0596 0.1152 0.7377 0.045 Uiso 1 1 calc R
C43 C 0.9061(6) 0.1219(2) 0.8277(5) 0.0366(17) Uani 1 1 d .
H43A H 0.8862 0.0916 0.8328 0.044 Uiso 1 1 calc R
C44 C 0.8338(6) 0.1527(2) 0.8767(5) 0.0354(17) Uani 1 1 d .
H44A H 0.7639 0.1435 0.9164 0.042 Uiso 1 1 calc R
C45 C 0.8622(6) 0.1970(2) 0.8686(4) 0.0284(15) Uani 1 1 d .
H45 H 0.8121 0.2179 0.9032 0.034 Uiso 1 1 calc R
C46 C 0.8877(6) 0.4796(2) 0.7542(4) 0.0253(15) Uani 1 1 d .
C47 C 0.9742(6) 0.4787(2) 0.6754(4) 0.0281(15) Uani 1 1 d .
C48 C 1.0098(6) 0.5149(2) 0.6238(5) 0.0324(16) Uani 1 1 d .
H48 H 1.0674 0.5123 0.5707 0.039 Uiso 1 1 calc R
C49 C 0.9605(6) 0.5559(2) 0.6499(5) 0.0338(17) Uani 1 1 d .
H49 H 0.9851 0.5815 0.6153 0.041 Uiso 1 1 calc R
C50 C 0.8754(6) 0.5588(2) 0.7269(4) 0.0293(15) Uani 1 1 d .
H50 H 0.8422 0.5864 0.7464 0.035 Uiso 1 1 calc R
C51 C 0.8389(6) 0.5210(2) 0.7753(4) 0.0262(15) Uani 1 1 d .

loop_
_atom_site_aniso_label
_atom_site_aniso_U_11
_atom_site_aniso_U_22
_atom_site_aniso_U_33
_atom_site_aniso_U_23
_atom_site_aniso_U_13
_atom_site_aniso_U_12
Co1 0.0141(4) 0.0243(5) 0.0204(4) 0.0002(4) -0.0001(3) -0.0011(4)
Br1 0.0237(3) 0.0335(4) 0.0300(4) 0.0016(3) 0.0061(3) 0.0014(3)
Br2 0.0399(4) 0.0378(4) 0.0317(4) 0.0003(3) 0.0063(3) 0.0123(3)
O1 0.028(2) 0.025(3) 0.023(2) 0.0015(19) 0.0035(18) 0.000(2)
N1 0.009(2) 0.029(3) 0.020(3) -0.002(2) 0.003(2) -0.003(2)
N2 0.014(2) 0.022(3) 0.018(3) -0.001(2) 0.001(2) -0.005(2)
N3 0.017(3) 0.019(3) 0.023(3) 0.001(2) -0.003(2) -0.004(2)
N4 0.019(3) 0.019(3) 0.020(3) -0.001(2) 0.000(2) -0.003(2)
N5 0.015(3) 0.024(3) 0.022(3) -0.002(2) 0.000(2) -0.005(2)
N6 0.015(3) 0.024(3) 0.017(3) -0.001(2) -0.002(2) 0.000(2)
B1 0.022(4) 0.022(4) 0.017(3) -0.002(3) 0.004(3) 0.001(3)
C1 0.017(3) 0.034(4) 0.014(3) -0.003(3) 0.002(2) -0.002(3)
C2 0.019(3) 0.040(4) 0.016(3) 0.003(3) 0.000(3) -0.003(3)
C3 0.010(3) 0.031(4) 0.021(3) -0.006(3) 0.000(2) 0.005(3)
C4 0.019(3) 0.026(4) 0.015(3) 0.000(3) -0.003(2) 0.005(3)
C5 0.016(3) 0.033(4) 0.025(3) 0.006(3) 0.002(3) -0.003(3)
C6 0.016(3) 0.021(4) 0.023(3) 0.006(3) -0.001(3) -0.001(3)
C7 0.008(3) 0.030(4) 0.023(3) -0.004(3) -0.003(2) 0.002(3)
C8 0.019(3) 0.026(4) 0.028(3) -0.004(3) 0.001(3) 0.007(3)
C9 0.022(3) 0.021(4) 0.015(3) 0.001(3) -0.002(2) -0.001(3)
C10 0.010(3) 0.038(4) 0.028(3) 0.005(3) -0.006(3) -0.005(3)
C11 0.018(3) 0.032(4) 0.039(4) 0.002(3) -0.009(3) 0.002(3)
C12 0.012(3) 0.036(4) 0.058(5) 0.001(4) -0.014(3) 0.000(3)
C13 0.019(4) 0.045(5) 0.058(5) 0.020(4) -0.009(3) -0.004(3)
C14 0.023(4) 0.055(5) 0.042(4) 0.020(4) -0.007(3) -0.008(4)
C15 0.026(4) 0.042(4) 0.025(3) 0.007(3) -0.007(3) -0.005(3)
C16 0.032(4) 0.030(4) 0.012(3) 0.003(3) 0.000(3) -0.008(3)
C17 0.028(4) 0.032(4) 0.031(4) -0.009(3) 0.001(3) -0.008(3)
C18 0.051(5) 0.035(5) 0.035(4) -0.010(3) -0.002(3) -0.009(4)
C19 0.058(5) 0.039(5) 0.037(4) -0.011(3) -0.002(4) -0.019(4)
C20 0.034(4) 0.053(5) 0.032(4) 0.003(4) -0.006(3) -0.011(4)
C21 0.023(4) 0.041(5) 0.033(4) 0.003(3) -0.008(3) -0.010(3)
C22 0.022(3) 0.030(4) 0.016(3) 0.005(3) -0.001(2) 0.004(3)
C23 0.023(3) 0.030(4) 0.027(3) 0.003(3) -0.002(3) -0.004(3)
C24 0.032(4) 0.028(4) 0.030(4) 0.001(3) 0.002(3) 0.005(3)
C25 0.032(4) 0.028(4) 0.032(4) -0.004(3) -0.009(3) 0.008(3)
C26 0.031(4) 0.031(4) 0.027(3) 0.005(3) -0.014(3) -0.005(3)
C27 0.024(3) 0.036(4) 0.019(3) 0.006(3) 0.001(3) 0.003(3)
C28 0.019(3) 0.027(4) 0.027(3) -0.002(3) 0.005(3) 0.002(3)
C29 0.019(3) 0.037(4) 0.035(4) 0.004(3) 0.005(3) -0.003(3)
C30 0.019(3) 0.032(4) 0.046(4) -0.013(3) 0.001(3) -0.005(3)
C31 0.025(4) 0.027(4) 0.048(5) -0.004(3) 0.021(3) -0.006(3)
C32 0.031(4) 0.036(4) 0.031(4) 0.006(3) 0.014(3) 0.000(3)
C33 0.025(4) 0.033(4) 0.024(3) 0.003(3) 0.010(3) -0.003(3)
C34 0.021(3) 0.024(4) 0.024(3) 0.002(3) -0.004(3) -0.001(3)
C35 0.023(3) 0.034(4) 0.026(3) 0.002(3) 0.001(3) 0.002(3)
C36 0.027(4) 0.035(4) 0.031(4) 0.001(3) -0.001(3) -0.002(3)
C37 0.013(3) 0.033(4) 0.054(4) 0.004(3) -0.008(3) -0.004(3)
C38 0.015(4) 0.050(5) 0.048(4) 0.000(4) 0.011(3) -0.002(3)
C39 0.030(4) 0.033(4) 0.034(4) -0.012(3) 0.012(3) -0.002(3)
C40 0.018(3) 0.026(4) 0.023(3) 0.000(3) -0.008(3) -0.001(3)
C41 0.026(4) 0.030(4) 0.023(3) 0.000(3) -0.005(3) 0.005(3)
C42 0.039(4) 0.039(5) 0.034(4) -0.007(3) -0.012(3) 0.013(4)
C43 0.030(4) 0.024(4) 0.055(5) 0.004(3) -0.018(3) -0.004(3)
C44 0.026(4) 0.034(4) 0.046(4) 0.010(3) -0.011(3) -0.002(3)
C45 0.017(3) 0.037(4) 0.032(4) 0.004(3) -0.004(3) 0.004(3)
C46 0.024(3) 0.029(4) 0.022(3) 0.001(3) -0.012(3) -0.003(3)
C47 0.017(3) 0.029(4) 0.038(4) -0.001(3) -0.007(3) 0.001(3)
C48 0.023(4) 0.041(5) 0.033(4) 0.000(3) 0.000(3) -0.005(3)
C49 0.028(4) 0.036(4) 0.037(4) 0.014(3) -0.003(3) -0.013(3)
C50 0.035(4) 0.017(4) 0.035(4) 0.002(3) -0.010(3) 0.001(3)
C51 0.024(4) 0.029(4) 0.025(3) -0.001(3) -0.003(3) 0.004(3)

loop_
_atom_type_symbol
_atom_type_description
_atom_type_scat_dispersion_real
_atom_type_scat_dispersion_imag
_atom_type_scat_source
C C 0.0033 0.0016 'International Tables Vol C Tables 4.2.6.8 and 6.1.1.4'
H H 0.0000 0.0000 'International Tables Vol C Tables 4.2.6.8 and 6.1.1.4'
B B 0.0013 0.0007 'International Tables Vol C Tables 4.2.6.8 and 6.1.1.4'
N N 0.0061 0.0033 'International Tables Vol C Tables 4.2.6.8 and 6.1.1.4'
O O 0.0106 0.0060 'International Tables Vol C Tables 4.2.6.8 and 6.1.1.4'
Co Co 0.3494 0.9721 'International Tables Vol C Tables 4.2.6.8 and 6.1.1.4'
Br Br -0.2901 2.4595 'International Tables Vol C Tables 4.2.6.8 and 6.1.1.4'

loop_
_geom_angle_atom_site_label_1
_geom_angle_atom_site_label_2
_geom_angle_atom_site_label_3
_geom_angle
O1 Co1 N1 119.52(18)
O1 Co1 N5 144.10(18)
N1 Co1 N5 95.34(18)
O1 Co1 N3 98.14(17)
N1 Co1 N3 91.75(18)
N5 Co1 N3 88.37(18)
O1 Co1 Br1 78.39(12)
N1 Co1 Br1 93.24(12)
N5 Co1 Br1 92.28(13)
N3 Co1 Br1 174.88(13)
C47 Br1 Co1 88.64(19)
C46 O1 Co1 130.8(4)
C1 N1 N2 106.7(4)
C1 N1 Co1 140.9(4)
N2 N1 Co1 112.2(3)
C3 N2 N1 109.4(4)
C3 N2 B1 129.1(5)
N1 N2 B1 120.9(4)
C4 N3 N4 107.1(4)
C4 N3 Co1 140.2(4)
N4 N3 Co1 112.4(3)
C6 N4 N3 109.2(4)
C6 N4 B1 130.6(5)
N3 N4 B1 119.7(4)
C7 N5 N6 107.3(5)
C7 N5 Co1 140.3(4)
N6 N5 Co1 112.4(3)
C9 N6 N5 109.2(4)
C9 N6 B1 129.3(5)
N5 N6 B1 121.1(5)
N2 B1 N6 109.8(5)
N2 B1 N4 109.7(5)
N6 B1 N4 107.8(5)
N2 B1 H1 109.8
N6 B1 H1 109.8
N4 B1 H1 109.8
N1 C1 C2 109.9(5)
N1 C1 C10 122.5(5)
C2 C1 C10 127.5(5)
C3 C2 C1 106.5(5)
C3 C2 H2 126.8
C1 C2 H2 126.8
N2 C3 C2 107.5(5)
N2 C3 C16 122.0(5)
C2 C3 C16 130.5(5)
N3 C4 C5 109.1(5)
N3 C4 C22 123.0(5)
C5 C4 C22 127.7(5)
C6 C5 C4 107.2(5)
C6 C5 H5 126.4
C4 C5 H5 126.4
N4 C6 C5 107.4(5)
N4 C6 C28 124.1(5)
C5 C6 C28 128.3(5)
N5 C7 C8 109.5(5)
N5 C7 C34 124.0(5)
C8 C7 C34 126.4(5)
C7 C8 C9 106.3(5)
C7 C8 H8 126.8
C9 C8 H8 126.8
N6 C9 C8 107.6(5)
N6 C9 C40 125.3(5)
C8 C9 C40 127.1(5)
C11 C10 C15 117.8(6)
C11 C10 C1 122.3(5)
C15 C10 C1 119.7(6)
C12 C11 C10 121.3(6)
C12 C11 H11 119.3
C10 C11 H11 119.3
C13 C12 C11 119.9(7)
C13 C12 H12 120.1
C11 C12 H12 120.1
C12 C13 C14 120.1(7)
C12 C13 H13 120.0
C14 C13 H13 120.0
C13 C14 C15 120.7(7)
C13 C14 H14 119.6
C15 C14 H14 119.6
C14 C15 C10 120.2(6)
C14 C15 H15 119.9
C10 C15 H15 119.9
C17 C16 C21 118.5(6)
C17 C16 C3 121.8(6)
C21 C16 C3 119.7(6)
C16 C17 C18 121.7(6)
C16 C17 H17 119.2
C18 C17 H17 119.2
C17 C18 C19 119.7(7)
C17 C18 H18 120.1
C19 C18 H18 120.1
C20 C19 C18 119.1(7)
C20 C19 H19 120.4
C18 C19 H19 120.4
C19 C20 C21 121.7(7)
C19 C20 H20 119.2
C21 C20 H20 119.2
C20 C21 C16 119.2(6)
C20 C21 H21 120.4
C16 C21 H21 120.4
C27 C22 C23 118.3(6)
C27 C22 C4 121.2(5)
C23 C22 C4 120.3(5)
C24 C23 C22 121.2(6)
C24 C23 H23 119.4
C22 C23 H23 119.4
C23 C24 C25 119.5(6)
C23 C24 H24 120.3
C25 C24 H24 120.3
C26 C25 C24 119.4(6)
C26 C25 H25 120.3
C24 C25 H25 120.3
C25 C26 C27 121.1(6)
C25 C26 H26 119.4
C27 C26 H26 119.4
C26 C27 C22 120.6(6)
C26 C27 H27 119.7
C22 C27 H27 119.7
C33 C28 C29 118.4(6)
C33 C28 C6 119.2(5)
C29 C28 C6 122.4(5)
C28 C29 C30 120.0(6)
C28 C29 H29 120.0
C30 C29 H29 120.0
C31 C30 C29 120.6(6)
C31 C30 H30 119.7
C29 C30 H30 119.7
C32 C31 C30 119.8(6)
C32 C31 H31 120.1
C30 C31 H31 120.1
C31 C32 C33 119.4(6)
C31 C32 H32 120.3
C33 C32 H32 120.3
C28 C33 C32 121.7(6)
C28 C33 H33 119.1
C32 C33 H33 119.1
C39 C34 C35 119.4(6)
C39 C34 C7 118.9(5)
C35 C34 C7 121.5(5)
C34 C35 C36 120.9(6)
C34 C35 H35 119.5
C36 C35 H35 119.5
C37 C36 C35 118.7(6)
C37 C36 H36 120.7
C35 C36 H36 120.7
C38 C37 C36 120.0(6)
C38 C37 H37 120.0
C36 C37 H37 120.0
C37 C38 C39 121.5(6)
C37 C38 H38 119.3
C39 C38 H38 119.3
C38 C39 C34 119.6(6)
C38 C39 H39 120.2
C34 C39 H39 120.2
C45 C40 C41 118.5(6)
C45 C40 C9 122.7(5)
C41 C40 C9 118.7(5)
C42 C41 C40 120.7(6)
C42 C41 H41 119.6
C40 C41 H41 119.6
C41 C42 C43 120.9(6)
C41 C42 H42A 119.6
C43 C42 H42A 119.6
C44 C43 C42 118.6(6)
C44 C43 H43A 120.7
C42 C43 H43A 120.7
C43 C44 C45 120.7(6)
C43 C44 H44A 119.7
C45 C44 H44A 119.7
C40 C45 C44 120.6(6)
C40 C45 H45 119.7
C44 C45 H45 119.7
O1 C46 C51 122.1(5)
O1 C46 C47 123.6(6)
C51 C46 C47 114.3(6)
C48 C47 C46 124.0(6)
C48 C47 Br1 119.5(5)
C46 C47 Br1 116.5(5)
C47 C48 C49 119.3(6)
C47 C48 H48 120.3
C49 C48 H48 120.3
C50 C49 C48 119.2(6)
C50 C49 H49 120.4
C48 C49 H49 120.4
C51 C50 C49 119.6(6)
C51 C50 H50 120.2
C49 C50 H50 120.2
C50 C51 C46 123.7(6)
C50 C51 Br2 118.5(5)
C46 C51 Br2 117.9(5)

loop_
_geom_bond_atom_site_label_1
_geom_bond_atom_site_label_2
_geom_bond_distance
Co1 O1 1.882(4)
Co1 N1 2.045(4)
Co1 N5 2.062(5)
Co1 N3 2.092(5)
Co1 Br1 2.8105(10)
Br1 C47 1.902(6)
Br2 C51 1.890(6)
O1 C46 1.320(7)
N1 C1 1.345(7)
N1 N2 1.373(6)
N2 C3 1.362(7)
N2 B1 1.534(8)
N3 C4 1.343(7)
N3 N4 1.371(6)
N4 C6 1.362(7)
N4 B1 1.545(8)
N5 C7 1.343(7)
N5 N6 1.372(6)
N6 C9 1.359(7)
N6 B1 1.540(8)
B1 H1 1.0000
C1 C2 1.382(8)
C1 C10 1.466(8)
C2 C3 1.378(8)
C2 H2 0.9500
C3 C16 1.466(8)
C4 C5 1.386(8)
C4 C22 1.463(8)
C5 C6 1.366(8)
C5 H5 0.9500
C6 C28 1.474(8)
C7 C8 1.386(8)
C7 C34 1.477(8)
C8 C9 1.387(8)
C8 H8 0.9500
C9 C40 1.476(8)
C10 C11 1.387(8)
C10 C15 1.401(8)
C11 C12 1.387(9)
C11 H11 0.9500
C12 C13 1.368(9)
C12 H12 0.9500
C13 C14 1.369(9)
C13 H13 0.9500
C14 C15 1.386(9)
C14 H14 0.9500
C15 H15 0.9500
C16 C17 1.369(8)
C16 C21 1.398(8)
C17 C18 1.374(9)
C17 H17 0.9500
C18 C19 1.384(9)
C18 H18 0.9500
C19 C20 1.358(10)
C19 H19 0.9500
C20 C21 1.383(9)
C20 H20 0.9500
C21 H21 0.9500
C22 C27 1.387(8)
C22 C23 1.389(8)
C23 C24 1.387(8)
C23 H23 0.9500
C24 C25 1.395(8)
C24 H24 0.9500
C25 C26 1.366(8)
C25 H25 0.9500
C26 C27 1.380(8)
C26 H26 0.9500
C27 H27 0.9500
C28 C33 1.376(8)
C28 C29 1.392(8)
C29 C30 1.393(8)
C29 H29 0.9500
C30 C31 1.377(9)
C30 H30 0.9500
C31 C32 1.374(9)
C31 H31 0.9500
C32 C33 1.392(8)
C32 H32 0.9500
C33 H33 0.9500
C34 C39 1.370(8)
C34 C35 1.381(8)
C35 C36 1.384(8)
C35 H35 0.9500
C36 C37 1.378(8)
C36 H36 0.9500
C37 C38 1.361(9)
C37 H37 0.9500
C38 C39 1.368(8)
C38 H38 0.9500
C39 H39 0.9500
C40 C45 1.377(8)
C40 C41 1.396(8)
C41 C42 1.370(9)
C41 H41 0.9500
C42 C43 1.385(9)
C42 H42A 0.9500
C43 C44 1.381(9)
C43 H43A 0.9500
C44 C45 1.388(8)
C44 H44A 0.9500
C45 H45 0.9500
C46 C51 1.391(8)
C46 C47 1.411(8)
C47 C48 1.367(8)
C48 C49 1.398(9)
C48 H48 0.9500
C49 C50 1.386(8)
C49 H49 0.9500
C50 C51 1.384(8)
C50 H50 0.9500

loop_
_geom_torsion_atom_site_label_1
_geom_torsion_atom_site_label_2
_geom_torsion_atom_site_label_3
_geom_torsion_atom_site_label_4
_geom_torsion
O1 Co1 Br1 C47 -9.6(2)
N1 Co1 Br1 C47 109.9(2)
N5 Co1 Br1 C47 -154.6(2)
N3 Co1 Br1 C47 -57.3(15)
N1 Co1 O1 C46 -72.3(5)
N5 Co1 O1 C46 92.5(5)
N3 Co1 O1 C46 -169.0(5)
Br1 Co1 O1 C46 14.8(5)
O1 Co1 N1 C1 32.9(6)
N5 Co1 N1 C1 -138.2(6)
N3 Co1 N1 C1 133.2(6)
Br1 Co1 N1 C1 -45.6(6)
O1 Co1 N1 N2 -153.5(3)
N5 Co1 N1 N2 35.4(3)
N3 Co1 N1 N2 -53.1(3)
Br1 Co1 N1 N2 128.0(3)
C1 N1 N2 C3 1.2(6)
Co1 N1 N2 C3 -174.6(3)
C1 N1 N2 B1 -170.1(5)
Co1 N1 N2 B1 14.0(5)
O1 Co1 N3 C4 -12.7(6)
N1 Co1 N3 C4 -132.8(6)
N5 Co1 N3 C4 131.9(6)
Br1 Co1 N3 C4 34.4(19)
O1 Co1 N3 N4 159.4(3)
N1 Co1 N3 N4 39.2(4)
N5 Co1 N3 N4 -56.1(4)
Br1 Co1 N3 N4 -153.5(13)
C4 N3 N4 C6 0.3(6)
Co1 N3 N4 C6 -174.4(3)
C4 N3 N4 B1 -172.7(5)
Co1 N3 N4 B1 12.6(6)
O1 Co1 N5 C7 -35.2(7)
N1 Co1 N5 C7 131.6(6)
N3 Co1 N5 C7 -136.8(6)
Br1 Co1 N5 C7 38.1(6)
O1 Co1 N5 N6 148.0(3)
N1 Co1 N5 N6 -45.3(3)
N3 Co1 N5 N6 46.3(3)
Br1 Co1 N5 N6 -138.8(3)
C7 N5 N6 C9 0.5(6)
Co1 N5 N6 C9 178.4(3)
C7 N5 N6 B1 -172.9(5)
Co1 N5 N6 B1 4.9(6)
C3 N2 B1 N6 122.7(6)
N1 N2 B1 N6 -67.9(6)
C3 N2 B1 N4 -119.0(6)
N1 N2 B1 N4 50.4(6)
C9 N6 B1 N2 -117.2(6)
N5 N6 B1 N2 54.8(6)
C9 N6 B1 N4 123.3(6)
N5 N6 B1 N4 -64.7(6)
C6 N4 B1 N2 121.4(6)
N3 N4 B1 N2 -67.3(6)
C6 N4 B1 N6 -119.1(6)
N3 N4 B1 N6 52.2(6)
N2 N1 C1 C2 -0.7(6)
Co1 N1 C1 C2 173.2(4)
N2 N1 C1 C10 176.2(5)
Co1 N1 C1 C10 -9.9(9)
N1 C1 C2 C3 0.0(6)
C10 C1 C2 C3 -176.8(5)
N1 N2 C3 C2 -1.2(6)
B1 N2 C3 C2 169.2(5)
N1 N2 C3 C16 178.8(5)
B1 N2 C3 C16 -10.8(8)
C1 C2 C3 N2 0.7(6)
C1 C2 C3 C16 -179.3(6)
N4 N3 C4 C5 -0.9(6)
Co1 N3 C4 C5 171.4(4)
N4 N3 C4 C22 173.4(5)
Co1 N3 C4 C22 -14.2(9)
N3 C4 C5 C6 1.2(6)
C22 C4 C5 C6 -172.8(5)
N3 N4 C6 C5 0.4(6)
B1 N4 C6 C5 172.4(5)
N3 N4 C6 C28 -175.5(5)
B1 N4 C6 C28 -3.5(9)
C4 C5 C6 N4 -1.0(6)
C4 C5 C6 C28 174.7(6)
N6 N5 C7 C8 -0.1(6)
Co1 N5 C7 C8 -177.0(4)
N6 N5 C7 C34 -177.8(5)
Co1 N5 C7 C34 5.3(9)
N5 C7 C8 C9 -0.4(6)
C34 C7 C8 C9 177.2(5)
N5 N6 C9 C8 -0.8(6)
B1 N6 C9 C8 172.0(5)
N5 N6 C9 C40 179.4(5)
B1 N6 C9 C40 -7.8(9)
C7 C8 C9 N6 0.7(6)
C7 C8 C9 C40 -179.5(5)
N1 C1 C10 C11 -37.6(8)
C2 C1 C10 C11 138.8(6)
N1 C1 C10 C15 147.4(5)
C2 C1 C10 C15 -36.2(9)
C15 C10 C11 C12 -2.2(9)
C1 C10 C11 C12 -177.3(5)
C10 C11 C12 C13 2.8(9)
C11 C12 C13 C14 -2.1(9)
C12 C13 C14 C15 0.8(10)
C13 C14 C15 C10 -0.1(9)
C11 C10 C15 C14 0.8(9)
C1 C10 C15 C14 176.1(5)
N2 C3 C16 C17 -51.9(8)
C2 C3 C16 C17 128.2(7)
N2 C3 C16 C21 127.1(6)
C2 C3 C16 C21 -52.9(9)
C21 C16 C17 C18 -2.5(9)
C3 C16 C17 C18 176.5(5)
C16 C17 C18 C19 0.5(10)
C17 C18 C19 C20 2.2(10)
C18 C19 C20 C21 -2.9(10)
C19 C20 C21 C16 1.0(10)
C17 C16 C21 C20 1.7(9)
C3 C16 C21 C20 -177.3(5)
N3 C4 C22 C27 -35.2(8)
C5 C4 C22 C27 138.1(6)
N3 C4 C22 C23 150.6(5)
C5 C4 C22 C23 -36.1(9)
C27 C22 C23 C24 -1.4(9)
C4 C22 C23 C24 173.0(5)
C22 C23 C24 C25 -0.2(9)
C23 C24 C25 C26 1.7(9)
C24 C25 C26 C27 -1.5(9)
C25 C26 C27 C22 -0.1(9)
C23 C22 C27 C26 1.5(8)
C4 C22 C27 C26 -172.8(5)
N4 C6 C28 C33 129.6(6)
C5 C6 C28 C33 -45.4(9)
N4 C6 C28 C29 -49.5(8)
C5 C6 C28 C29 135.5(6)
C33 C28 C29 C30 -1.2(9)
C6 C28 C29 C30 177.9(5)
C28 C29 C30 C31 1.1(9)
C29 C30 C31 C32 -0.8(9)
C30 C31 C32 C33 0.5(9)
C29 C28 C33 C32 1.0(9)
C6 C28 C33 C32 -178.1(5)
C31 C32 C33 C28 -0.7(9)
N5 C7 C34 C39 -130.4(6)
C8 C7 C34 C39 52.3(9)
N5 C7 C34 C35 54.5(8)
C8 C7 C34 C35 -122.8(7)
C39 C34 C35 C36 -0.1(9)
C7 C34 C35 C36 174.9(6)
C34 C35 C36 C37 0.5(9)
C35 C36 C37 C38 -0.2(10)
C36 C37 C38 C39 -0.6(10)
C37 C38 C39 C34 1.0(10)
C35 C34 C39 C38 -0.6(10)
C7 C34 C39 C38 -175.8(6)
N6 C9 C40 C45 -44.2(8)
C8 C9 C40 C45 135.9(6)
N6 C9 C40 C41 140.2(6)
C8 C9 C40 C41 -39.6(8)
C45 C40 C41 C42 0.5(9)
C9 C40 C41 C42 176.2(5)
C40 C41 C42 C43 0.6(9)
C41 C42 C43 C44 -1.1(9)
C42 C43 C44 C45 0.5(9)
C41 C40 C45 C44 -1.0(9)
C9 C40 C45 C44 -176.6(5)
C43 C44 C45 C40 0.5(9)
Co1 O1 C46 C51 163.7(4)
Co1 O1 C46 C47 -14.3(8)
O1 C46 C47 C48 178.9(6)
C51 C46 C47 C48 0.7(9)
O1 C46 C47 Br1 -0.2(8)
C51 C46 C47 Br1 -178.4(4)
Co1 Br1 C47 C48 -171.7(5)
Co1 Br1 C47 C46 7.4(4)
C46 C47 C48 C49 1.0(9)
Br1 C47 C48 C49 -179.9(5)
C47 C48 C49 C50 -0.8(9)
C48 C49 C50 C51 -1.1(9)
C49 C50 C51 C46 3.0(9)
C49 C50 C51 Br2 -176.0(4)
O1 C46 C51 C50 179.0(5)
C47 C46 C51 C50 -2.8(9)
O1 C46 C51 Br2 -1.9(8)
C47 C46 C51 Br2 176.3(4)
